data_7229546
loop_
_publ_author_name
'Singh, Neetu'
'Singh, Udai P.'
'Butcher, Ray J.'

_publ_section_title
;
 Luminescent sulfonate coordination polymers: synthesis, structural
 analysis and selective sensing of nitroaromatic compounds
;
_journal_name_full CrystEngComm
_journal_paper_doi 10.1039/C7CE01453H
_journal_year 2017
_chemical_formula_moiety 'C38 H38 Cd N6 O8 S2'
_chemical_formula_sum 'C38 H38 Cd N6 O8 S2'
_chemical_formula_weight 883.27
_space_group_crystal_system triclinic
_space_group_IT_number 2
_space_group_name_Hall '-P 1'
_space_group_name_H-M_alt 'P -1'
_symmetry_space_group_name_Hall '-P 1'
_symmetry_space_group_name_H-M 'P -1'
_atom_sites_solution_hydrogens mixed
_audit_creation_method SHELXL-2014/7
_audit_update_record
;
2017-10-04 deposited with the CCDC.
2017-10-30 downloaded from the CCDC.
;
_cell_angle_alpha 81.045(5)
_cell_angle_beta 87.123(5)
_cell_angle_gamma 85.792(5)
_cell_formula_units_Z 1
_cell_length_a 9.6261(10)
_cell_length_b 9.6647(9)
_cell_length_c 10.2254(10)
_cell_measurement_reflns_used 3577
_cell_measurement_temperature 293(2)
_cell_measurement_theta_max 28.325
_cell_measurement_theta_min 2.40
_cell_volume 936.45(16)
_computing_structure_refinement 'SHELXL-2014/7 (Sheldrick, 2014)'
_diffrn_ambient_temperature 293(2)
_diffrn_measured_fraction_theta_full 0.991
_diffrn_measured_fraction_theta_max 0.984
_diffrn_measurement_device_type 'Bruker APEX-II CCD'
_diffrn_measurement_method '\f and \w scans'
_diffrn_radiation_type MoK\a
_diffrn_radiation_wavelength 0.71073
_diffrn_reflns_av_R_equivalents 0.0352
_diffrn_reflns_av_unetI/netI 0.0507
_diffrn_reflns_Laue_measured_fraction_full 0.991
_diffrn_reflns_Laue_measured_fraction_max 0.984
_diffrn_reflns_limit_h_max 8
_diffrn_reflns_limit_h_min -12
_diffrn_reflns_limit_k_max 12
_diffrn_reflns_limit_k_min -12
_diffrn_reflns_limit_l_max 13
_diffrn_reflns_limit_l_min -12
_diffrn_reflns_number 14967
_diffrn_reflns_point_group_measured_fraction_full 0.991
_diffrn_reflns_point_group_measured_fraction_max 0.984
_diffrn_reflns_theta_full 25.242
_diffrn_reflns_theta_max 28.325
_diffrn_reflns_theta_min 2.018
_exptl_absorpt_coefficient_mu 0.756
_exptl_absorpt_correction_T_max 0.7453
_exptl_absorpt_correction_T_min 0.6183
_exptl_absorpt_correction_type multi-scan
_exptl_absorpt_process_details 'Sadabs (Sheldrick, 1996)'
_exptl_crystal_colour yellow
_exptl_crystal_density_diffrn 1.566
_exptl_crystal_description needle
_exptl_crystal_F_000 452.0
_exptl_crystal_size_max 0.28
_exptl_crystal_size_mid 0.16
_exptl_crystal_size_min 0.10
_refine_diff_density_max 0.612
_refine_diff_density_min -0.809
_refine_diff_density_rms 0.221
_refine_ls_extinction_method none
_refine_ls_goodness_of_fit_ref 1.033
_refine_ls_hydrogen_treatment constr
_refine_ls_matrix_type full
_refine_ls_number_parameters 252
_refine_ls_number_reflns 4603
_refine_ls_number_restraints 0
_refine_ls_restrained_S_all 1.033
_refine_ls_R_factor_all 0.0685
_refine_ls_R_factor_gt 0.0428
_refine_ls_shift/su_max 0.000
_refine_ls_shift/su_mean 0.000
_refine_ls_structure_factor_coef Fsqd
_refine_ls_weighting_details 'w=1/[\s^2^(Fo^2^)+(0.0955P)^2^] where P=(Fo^2^+2Fc^2^)/3'
_refine_ls_weighting_scheme calc
_refine_ls_wR_factor_gt 0.1225
_refine_ls_wR_factor_ref 0.1510
_reflns_Friedel_coverage 0.000
_reflns_number_gt 3577
_reflns_number_total 4603
_reflns_threshold_expression 'I > 2\s(I)'
_cod_data_source_file c7ce01453h2.cif
_cod_data_source_block platon_CCDC1
_cod_database_code 7229546
_shelx_shelxl_version_number 2014/7
_shelx_space_group_comment
;
The symmetry employed for this shelxl refinement is uniquely defined
by the following loop, which should always be used as a source of
symmetry information in preference to the above space-group names.
They are only intended as comments.
;

loop_
_space_group_symop_operation_xyz
'x, y, z'
'-x, -y, -z'

loop_
_atom_site_label
_atom_site_type_symbol
_atom_site_fract_x
_atom_site_fract_y
_atom_site_fract_z
_atom_site_U_iso_or_equiv
_atom_site_adp_type
_atom_site_occupancy
_atom_site_site_symmetry_order
_atom_site_calc_flag
_atom_site_refinement_flags_posn
_atom_site_refinement_flags_adp
_atom_site_refinement_flags_occupancy
Cd1 Cd 0.5000 0.0000 0.0000 0.03769(15) Uani 1 2 d S . P
S2 S 0.42098(12) -0.23328(11) 0.29588(10) 0.0483(3) Uani 1 1 d . . .
O1 O 0.3836(3) -0.1237(3) 0.1865(3) 0.0512(7) Uani 1 1 d . . .
O2 O 0.5153(4) -0.3421(3) 0.2554(3) 0.0683(9) Uani 1 1 d . . .
O3 O 0.2985(4) -0.2834(4) 0.3694(3) 0.0703(10) Uani 1 1 d . . .
O4 O 0.7221(3) -0.0528(3) 0.0914(3) 0.0575(8) Uani 1 1 d . . .
N1 N 0.3590(3) 0.3986(3) 0.1196(3) 0.0405(7) Uani 1 1 d . . .
N3 N 0.4575(3) 0.1933(3) 0.0916(3) 0.0424(7) Uani 1 1 d . . .
N4 N 0.9314(4) -0.0247(4) 0.1669(4) 0.0567(9) Uani 1 1 d . . .
C38 C 0.4918(4) 0.2240(4) 0.2118(4) 0.0453(9) Uani 1 1 d . . .
H21 H 0.5523 0.1793 0.2772 0.054 Uiso 1 1 d R U .
C1 C 0.3138(5) 0.0103(5) 0.4554(4) 0.0540(10) Uani 1 1 d . . .
H1 H 0.2551 -0.0362 0.4099 0.065 Uiso 1 1 calc R U .
C2 C 0.4569(4) -0.0364(4) 0.4634(4) 0.0419(8) Uani 1 1 d . . .
C4 C 0.5179(4) -0.1489(4) 0.4023(4) 0.0447(9) Uani 1 1 d . . .
C5 C 0.6549(5) -0.1907(5) 0.4156(4) 0.0554(11) Uani 1 1 d . . .
H5 H 0.6930 -0.2663 0.3766 0.066 Uiso 1 1 calc R U .
C6 C 0.2612(5) 0.1207(6) 0.5123(5) 0.0631(12) Uani 1 1 d . . .
H6 H 0.1677 0.1507 0.5034 0.076 Uiso 1 1 calc R U .
C9 C 0.1343(4) 0.5152(4) 0.0436(4) 0.0377(8) Uani 1 1 d . . .
C10 C 0.0274(4) 0.4757(4) 0.1368(4) 0.0397(8) Uani 1 1 d . . .
C11 C 0.1099(4) 0.5377(4) -0.0927(4) 0.0402(8) Uani 1 1 d . . .
C14 C 0.2173(5) 0.5713(5) -0.1907(5) 0.0573(11) Uani 1 1 d . . .
H14 H 0.3074 0.5763 -0.1639 0.069 Uiso 1 1 calc R U .
C16 C 0.1926(6) 0.5962(6) -0.3214(5) 0.0696(14) Uani 1 1 d . . .
H16 H 0.2652 0.6182 -0.3828 0.084 Uiso 1 1 calc R U .
C17 C 0.0470(5) 0.4475(5) 0.2766(4) 0.0573(11) Uani 1 1 d . . .
H17 H 0.1349 0.4546 0.3077 0.069 Uiso 1 1 calc R U .
C18 C 0.2764(4) 0.5339(4) 0.0911(4) 0.0472(9) Uani 1 1 d . . .
H18A H 0.3259 0.5961 0.0240 0.057 Uiso 1 1 calc R U .
H18B H 0.2660 0.5772 0.1708 0.057 Uiso 1 1 calc R U .
C19 C 0.3777(4) 0.3020(4) 0.0394(4) 0.0448(9) Uani 1 1 d . . .
H19 H 0.3390 0.3104 -0.0433 0.054 Uiso 1 1 calc R U .
C20 C 0.4318(4) 0.3504(4) 0.2300(4) 0.0453(9) Uani 1 1 d . . .
H20 H 0.4388 0.3955 0.3032 0.054 Uiso 1 1 calc R U .
C29 C 0.8066(4) 0.0199(5) 0.1252(5) 0.0535(10) Uani 1 1 d . . .
H29 H 0.7814 0.1151 0.1212 0.064 Uiso 1 1 calc R U .
C30 C 1.0227(6) 0.0727(7) 0.2096(8) 0.097(2) Uani 1 1 d . . .
H30A H 1.0258 0.0564 0.3045 0.145 Uiso 1 1 calc R U .
H30B H 0.9873 0.1675 0.1807 0.145 Uiso 1 1 calc R U .
H30C H 1.1149 0.0583 0.1717 0.145 Uiso 1 1 calc R U .
C31 C 0.9778(6) -0.1715(6) 0.1779(6) 0.0802(16) Uani 1 1 d . . .
H31A H 0.9217 -0.2171 0.1247 0.120 Uiso 1 1 calc R U .
H31B H 0.9690 -0.2148 0.2687 0.120 Uiso 1 1 calc R U .
H31C H 1.0736 -0.1801 0.1475 0.120 Uiso 1 1 calc R U .
C36 C 0.0584(6) 0.5891(5) -0.3647(5) 0.0685(14) Uani 1 1 d . . .
H36 H 0.0415 0.6097 -0.4546 0.082 Uiso 1 1 calc R U .

loop_
_atom_site_aniso_label
_atom_site_aniso_U_11
_atom_site_aniso_U_22
_atom_site_aniso_U_33
_atom_site_aniso_U_23
_atom_site_aniso_U_13
_atom_site_aniso_U_12
Cd1 0.0386(2) 0.0324(2) 0.0444(3) -0.01148(15) -0.01010(15) 0.00007(14)
S2 0.0674(7) 0.0425(6) 0.0392(5) -0.0113(4) -0.0060(5) -0.0183(5)
O1 0.0621(18) 0.0547(17) 0.0396(15) -0.0089(13) -0.0077(13) -0.0143(14)
O2 0.093(3) 0.0468(18) 0.072(2) -0.0275(15) -0.0136(19) -0.0028(17)
O3 0.085(2) 0.076(2) 0.0548(19) -0.0096(16) 0.0017(17) -0.0432(19)
O4 0.0516(17) 0.0546(18) 0.068(2) -0.0112(15) -0.0207(15) 0.0006(13)
N1 0.0368(16) 0.0353(16) 0.0522(19) -0.0139(13) -0.0066(14) -0.0024(12)
N3 0.0481(18) 0.0359(17) 0.0443(18) -0.0086(13) -0.0081(14) 0.0007(13)
N4 0.048(2) 0.053(2) 0.074(2) -0.0219(18) -0.0191(18) 0.0042(16)
C38 0.052(2) 0.040(2) 0.044(2) -0.0053(16) -0.0099(17) -0.0025(16)
C1 0.048(2) 0.069(3) 0.051(2) -0.018(2) -0.0123(19) -0.010(2)
C2 0.052(2) 0.044(2) 0.0313(19) -0.0066(15) -0.0071(16) -0.0104(17)
C4 0.055(2) 0.043(2) 0.039(2) -0.0090(16) -0.0078(17) -0.0072(17)
C5 0.056(3) 0.061(3) 0.054(3) -0.024(2) -0.009(2) 0.002(2)
C6 0.050(2) 0.078(3) 0.066(3) -0.028(2) -0.011(2) 0.010(2)
C9 0.0334(17) 0.0287(17) 0.053(2) -0.0124(15) -0.0069(15) 0.0000(13)
C10 0.0420(19) 0.0298(18) 0.050(2) -0.0141(15) -0.0078(16) 0.0023(14)
C11 0.0394(18) 0.0294(17) 0.052(2) -0.0082(15) -0.0029(16) 0.0007(14)
C14 0.045(2) 0.055(3) 0.069(3) 0.000(2) 0.007(2) -0.0036(19)
C16 0.066(3) 0.069(3) 0.069(3) -0.003(2) 0.019(3) -0.002(2)
C17 0.059(3) 0.057(3) 0.059(3) -0.020(2) -0.013(2) 0.004(2)
C18 0.040(2) 0.0331(19) 0.073(3) -0.0187(18) -0.0110(19) -0.0006(15)
C19 0.049(2) 0.042(2) 0.046(2) -0.0148(17) -0.0111(17) 0.0011(16)
C20 0.050(2) 0.048(2) 0.042(2) -0.0152(17) -0.0081(17) -0.0076(17)
C29 0.049(2) 0.046(2) 0.066(3) -0.012(2) -0.011(2) 0.0025(18)
C30 0.072(4) 0.092(4) 0.140(6) -0.045(4) -0.039(4) -0.009(3)
C31 0.069(3) 0.059(3) 0.109(4) -0.007(3) -0.019(3) 0.017(2)
C36 0.095(4) 0.062(3) 0.046(3) -0.007(2) 0.002(3) 0.003(3)

loop_
_atom_type_symbol
_atom_type_description
_atom_type_scat_dispersion_real
_atom_type_scat_dispersion_imag
_atom_type_scat_source
C C 0.0033 0.0016 'International Tables Vol C Tables 4.2.6.8 and 6.1.1.4'
H H 0.0000 0.0000 'International Tables Vol C Tables 4.2.6.8 and 6.1.1.4'
Cd Cd -0.8075 1.2024 'International Tables Vol C Tables 4.2.6.8 and 6.1.1.4'
N N 0.0061 0.0033 'International Tables Vol C Tables 4.2.6.8 and 6.1.1.4'
O O 0.0106 0.0060 'International Tables Vol C Tables 4.2.6.8 and 6.1.1.4'
S S 0.1246 0.1234 'International Tables Vol C Tables 4.2.6.8 and 6.1.1.4'

loop_
_geom_angle_atom_site_label_1
_geom_angle_atom_site_label_2
_geom_angle_atom_site_label_3
_geom_angle
_geom_angle_site_symmetry_1
_geom_angle_site_symmetry_3
N3 Cd1 N3 180.0 2_655 .
N3 Cd1 O4 86.02(11) 2_655 .
N3 Cd1 O4 93.98(11) . .
N3 Cd1 O4 93.98(11) 2_655 2_655
N3 Cd1 O4 86.02(11) . 2_655
O4 Cd1 O4 180.0 . 2_655
N3 Cd1 O1 91.97(11) 2_655 .
N3 Cd1 O1 88.03(11) . .
O4 Cd1 O1 93.31(10) . .
O4 Cd1 O1 86.69(10) 2_655 .
N3 Cd1 O1 88.03(11) 2_655 2_655
N3 Cd1 O1 91.97(11) . 2_655
O4 Cd1 O1 86.69(10) . 2_655
O4 Cd1 O1 93.31(10) 2_655 2_655
O1 Cd1 O1 180.0 . 2_655
O2 S2 O3 114.2(2) . .
O2 S2 O1 112.72(19) . .
O3 S2 O1 110.9(2) . .
O2 S2 C4 105.3(2) . .
O3 S2 C4 108.00(19) . .
O1 S2 C4 104.96(17) . .
S2 O1 Cd1 136.60(18) . .
C29 O4 Cd1 132.6(3) . .
C19 N1 C20 107.4(3) . .
C19 N1 C18 125.7(3) . .
C20 N1 C18 126.9(3) . .
C19 N3 C38 105.1(3) . .
C19 N3 Cd1 123.6(3) . .
C38 N3 Cd1 131.1(3) . .
C29 N4 C31 120.8(4) . .
C29 N4 C30 120.3(4) . .
C31 N4 C30 118.9(4) . .
C20 C38 N3 109.9(3) . .
C20 C38 H21 116.6 . .
N3 C38 H21 133.2 . .
C6 C1 C2 121.3(4) . .
C6 C1 H1 119.3 . .
C2 C1 H1 119.3 . .
C4 C2 C1 123.5(4) . .
C4 C2 C2 118.9(5) . 2_656
C1 C2 C2 117.6(5) . 2_656
C5 C4 C2 120.9(4) . .
C5 C4 S2 117.6(3) . .
C2 C4 S2 121.4(3) . .
C4 C5 C6 120.3(4) . 2_656
C4 C5 H5 119.8 . .
C6 C5 H5 119.8 2_656 .
C1 C6 C5 121.0(4) . 2_656
C1 C6 H6 119.5 . .
C5 C6 H6 119.5 2_656 .
C11 C9 C10 120.7(3) . .
C11 C9 C18 120.2(3) . .
C10 C9 C18 119.1(3) . .
C9 C10 C11 119.6(3) . 2_565
C9 C10 C17 123.2(4) . .
C11 C10 C17 117.2(4) 2_565 .
C9 C11 C14 122.4(4) . .
C9 C11 C10 119.7(3) . 2_565
C14 C11 C10 117.9(4) . 2_565
C16 C14 C11 122.1(4) . .
C16 C14 H14 118.9 . .
C11 C14 H14 118.9 . .
C14 C16 C36 120.3(4) . .
C14 C16 H16 119.9 . .
C36 C16 H16 119.9 . .
C36 C17 C10 122.0(4) 2_565 .
C36 C17 H17 119.0 2_565 .
C10 C17 H17 119.0 . .
N1 C18 C9 111.7(3) . .
N1 C18 H18A 109.3 . .
C9 C18 H18A 109.3 . .
N1 C18 H18B 109.3 . .
C9 C18 H18B 109.3 . .
H18A C18 H18B 107.9 . .
N3 C19 N1 111.6(3) . .
N3 C19 H19 124.2 . .
N1 C19 H19 124.2 . .
C38 C20 N1 106.0(3) . .
C38 C20 H20 127.0 . .
N1 C20 H20 127.0 . .
O4 C29 N4 125.4(4) . .
O4 C29 H29 117.3 . .
N4 C29 H29 117.3 . .
N4 C30 H30A 109.5 . .
N4 C30 H30B 109.5 . .
H30A C30 H30B 109.5 . .
N4 C30 H30C 109.5 . .
H30A C30 H30C 109.5 . .
H30B C30 H30C 109.5 . .
N4 C31 H31A 109.5 . .
N4 C31 H31B 109.5 . .
H31A C31 H31B 109.5 . .
N4 C31 H31C 109.5 . .
H31A C31 H31C 109.5 . .
H31B C31 H31C 109.5 . .
C17 C36 C16 120.3(5) 2_565 .
C17 C36 H36 119.8 2_565 .
C16 C36 H36 119.8 . .

loop_
_geom_bond_atom_site_label_1
_geom_bond_atom_site_label_2
_geom_bond_distance
_geom_bond_site_symmetry_2
Cd1 N3 2.220(3) 2_655
Cd1 N3 2.220(3) .
Cd1 O4 2.366(3) .
Cd1 O4 2.366(3) 2_655
Cd1 O1 2.365(3) .
Cd1 O1 2.365(3) 2_655
S2 O2 1.435(3) .
S2 O3 1.439(3) .
S2 O1 1.455(3) .
S2 C4 1.791(4) .
O4 C29 1.209(5) .
N1 C19 1.333(5) .
N1 C20 1.361(5) .
N1 C18 1.475(5) .
N3 C19 1.315(5) .
N3 C38 1.370(5) .
N4 C29 1.314(5) .
N4 C31 1.445(7) .
N4 C30 1.462(6) .
C38 C20 1.348(6) .
C38 H21 0.9412 .
C1 C6 1.348(6) .
C1 C2 1.420(6) .
C1 H1 0.9300 .
C2 C4 1.413(6) .
C2 C2 1.435(7) 2_656
C4 C5 1.358(6) .
C5 C6 1.395(6) 2_656
C5 H5 0.9300 .
C6 C5 1.395(6) 2_656
C6 H6 0.9300 .
C9 C11 1.406(5) .
C9 C10 1.399(5) .
C9 C18 1.507(5) .
C10 C11 1.439(5) 2_565
C10 C17 1.432(6) .
C11 C14 1.422(6) .
C11 C10 1.439(5) 2_565
C14 C16 1.350(7) .
C14 H14 0.9300 .
C16 C36 1.396(8) .
C16 H16 0.9300 .
C17 C36 1.352(7) 2_565
C17 H17 0.9300 .
C18 H18A 0.9700 .
C18 H18B 0.9700 .
C19 H19 0.9300 .
C20 H20 0.9300 .
C29 H29 0.9300 .
C30 H30A 0.9600 .
C30 H30B 0.9600 .
C30 H30C 0.9600 .
C31 H31A 0.9600 .
C31 H31B 0.9600 .
C31 H31C 0.9600 .
C36 C17 1.352(7) 2_565
C36 H36 0.9300 .

loop_
_geom_torsion_atom_site_label_1
_geom_torsion_atom_site_label_2
_geom_torsion_atom_site_label_3
_geom_torsion_atom_site_label_4
_geom_torsion
_geom_torsion_site_symmetry_1
_geom_torsion_site_symmetry_4
O2 S2 O1 Cd1 -41.1(3) . .
O3 S2 O1 Cd1 -170.6(2) . .
C4 S2 O1 Cd1 73.0(3) . .
C19 N3 C38 C20 0.1(4) . .
Cd1 N3 C38 C20 -173.9(3) . .
C6 C1 C2 C4 -178.1(4) . .
C6 C1 C2 C2 1.2(7) . 2_656
C1 C2 C4 C5 -178.7(4) . .
C2 C2 C4 C5 2.0(7) 2_656 .
C1 C2 C4 S2 5.6(5) . .
C2 C2 C4 S2 -173.7(4) 2_656 .
O2 S2 C4 C5 5.2(4) . .
O3 S2 C4 C5 127.6(4) . .
O1 S2 C4 C5 -114.0(4) . .
O2 S2 C4 C2 -178.9(3) . .
O3 S2 C4 C2 -56.5(4) . .
O1 S2 C4 C2 61.8(4) . .
C2 C4 C5 C6 -1.5(7) . 2_656
S2 C4 C5 C6 174.4(4) . 2_656
C2 C1 C6 C5 -1.8(8) . 2_656
C11 C9 C10 C11 -2.0(6) . 2_565
C18 C9 C10 C11 177.9(3) . 2_565
C11 C9 C10 C17 178.2(4) . .
C18 C9 C10 C17 -1.9(5) . .
C10 C9 C11 C14 -176.9(4) . .
C18 C9 C11 C14 3.2(5) . .
C10 C9 C11 C10 2.0(6) . 2_565
C18 C9 C11 C10 -177.9(3) . 2_565
C9 C11 C14 C16 -178.3(4) . .
C10 C11 C14 C16 2.7(6) 2_565 .
C11 C14 C16 C36 -0.2(8) . .
C9 C10 C17 C36 179.3(4) . 2_565
C11 C10 C17 C36 -0.5(6) 2_565 2_565
C19 N1 C18 C9 49.2(5) . .
C20 N1 C18 C9 -132.2(4) . .
C11 C9 C18 N1 -97.6(4) . .
C10 C9 C18 N1 82.5(4) . .
C38 N3 C19 N1 -0.4(4) . .
Cd1 N3 C19 N1 174.3(2) . .
C20 N1 C19 N3 0.5(5) . .
C18 N1 C19 N3 179.3(3) . .
N3 C38 C20 N1 0.2(4) . .
C19 N1 C20 C38 -0.4(4) . .
C18 N1 C20 C38 -179.2(4) . .
Cd1 O4 C29 N4 -175.2(3) . .
C31 N4 C29 O4 -1.0(8) . .
C30 N4 C29 O4 -177.8(5) . .
C14 C16 C36 C17 -2.3(8) . 2_565
